data_4518099
loop_
_publ_author_name
'Ushakov, Evgeny N.'
'Martyanov, Timofey P.'
'Vedernikov, Artem I.'
'Efremova, Asya A.'
'Moiseeva, Anna A.'
'Kuz&#x2019;mina, Lyudmila G.'
'Dmitrieva, Svetlana N.'
'Howard, Judith A. K.'
'Gromov, Sergey P.'

_publ_section_title
;
 Highly Stable Supramolecular Donor--Acceptor Complexes Involving a
 Bis(18-Crown-6)azobenzene as Weak Donor: Structure--Property
 Relationships
;
_journal_name_full 'ACS Omega'
_journal_paper_doi 10.1021/acsomega.0c03441
_journal_year 2020
_chemical_formula_moiety 'C32 H46 N2 O12, 8(C2 H7 Br N), 8 Br'
_chemical_formula_sum 'C48 H102 Br16 N10 O12'
_chemical_formula_weight 2289.95
_chemical_name_systematic
;
complex between (E)-di-2,3,5,6,8,9,11,12,14,15-decahydro-
1,4,7,10,13,16-benzohexaoxacyclooctadecin-18-yldiazene
and 2-bromoethylammonium bromide
;
_space_group_crystal_system monoclinic
_space_group_IT_number 14
_space_group_name_Hall '-P 2yn'
_space_group_name_H-M_alt 'P 1 21/n 1'
_atom_sites_solution_hydrogens geom
_audit_creation_method SHELXL-2014/7
_cell_angle_alpha 90
_cell_angle_beta 92.816(4)
_cell_angle_gamma 90
_cell_formula_units_Z 2
_cell_length_a 16.5989(6)
_cell_length_b 8.1632(3)
_cell_length_c 28.6162(11)
_cell_measurement_reflns_used 7381
_cell_measurement_temperature 120(2)
_cell_measurement_theta_max 32.725
_cell_measurement_theta_min 2.587
_cell_volume 3872.8(2)
_computing_structure_refinement 'SHELXL-2014/7 (Sheldrick, 2014)'
_diffrn_ambient_temperature 120(2)
_diffrn_measured_fraction_theta_full 0.999
_diffrn_measured_fraction_theta_max 0.999
_diffrn_measurement_device_type 'Xcalibur, Sapphire3, Gemini ultra'
_diffrn_measurement_method /W
_diffrn_radiation_type MoK\a
_diffrn_radiation_wavelength 0.71073
_diffrn_reflns_av_R_equivalents 0.1241
_diffrn_reflns_av_unetI/netI 0.1321
_diffrn_reflns_Laue_measured_fraction_full 0.999
_diffrn_reflns_Laue_measured_fraction_max 0.999
_diffrn_reflns_limit_h_max 22
_diffrn_reflns_limit_h_min -22
_diffrn_reflns_limit_k_max 11
_diffrn_reflns_limit_k_min -11
_diffrn_reflns_limit_l_max 38
_diffrn_reflns_limit_l_min -39
_diffrn_reflns_number 39713
_diffrn_reflns_point_group_measured_fraction_full 0.999
_diffrn_reflns_point_group_measured_fraction_max 0.999
_diffrn_reflns_theta_full 25.242
_diffrn_reflns_theta_max 28.999
_diffrn_reflns_theta_min 2.595
_exptl_absorpt_coefficient_mu 8.325
_exptl_absorpt_correction_T_max 0.6810
_exptl_absorpt_correction_T_min 0.1085
_exptl_absorpt_correction_type multi-scan
_exptl_absorpt_process_details SADABS
_exptl_crystal_colour yellow
_exptl_crystal_density_diffrn 1.964
_exptl_crystal_description plate
_exptl_crystal_F_000 2232
_exptl_crystal_size_max 0.480
_exptl_crystal_size_mid 0.320
_exptl_crystal_size_min 0.050
_refine_diff_density_max 2.120
_refine_diff_density_min -2.646
_refine_diff_density_rms 0.234
_refine_ls_extinction_method none
_refine_ls_goodness_of_fit_ref 1.039
_refine_ls_hydrogen_treatment constr
_refine_ls_matrix_type full
_refine_ls_number_parameters 450
_refine_ls_number_reflns 10295
_refine_ls_number_restraints 60
_refine_ls_restrained_S_all 1.038
_refine_ls_R_factor_all 0.1358
_refine_ls_R_factor_gt 0.0823
_refine_ls_shift/su_max 0.000
_refine_ls_shift/su_mean 0.000
_refine_ls_structure_factor_coef Fsqd
_refine_ls_weighting_details 'w=1/[\s^2^(Fo^2^)+(0.0799P)^2^+12.8185P] where P=(Fo^2^+2Fc^2^)/3'
_refine_ls_weighting_scheme calc
_refine_ls_wR_factor_gt 0.1842
_refine_ls_wR_factor_ref 0.2111
_reflns_Friedel_coverage 0.000
_reflns_number_gt 6518
_reflns_number_total 10295
_reflns_threshold_expression 'I > 2\s(I)'
_cod_data_source_file ao0c03441_si_003.cif
_cod_data_source_block azo
_cod_original_sg_symbol_H-M 'P 21/n'
_cod_database_code 4518099
_shelx_shelxl_version_number 2014/7
_shelx_space_group_comment
;
The symmetry employed for this shelxl refinement is uniquely defined
by the following loop, which should always be used as a source of
symmetry information in preference to the above space-group names.
They are only intended as comments.
;
_shelx_estimated_absorpt_t_min 0.109
_shelx_estimated_absorpt_t_max 0.681

loop_
_space_group_symop_operation_xyz
'x, y, z'
'-x+1/2, y+1/2, -z+1/2'
'-x, -y, -z'
'x-1/2, -y-1/2, z-1/2'

loop_
_atom_site_label
_atom_site_type_symbol
_atom_site_fract_x
_atom_site_fract_y
_atom_site_fract_z
_atom_site_U_iso_or_equiv
_atom_site_adp_type
_atom_site_occupancy
_atom_site_site_symmetry_order
_atom_site_calc_flag
_atom_site_refinement_flags_posn
_atom_site_refinement_flags_adp
_atom_site_refinement_flags_occupancy
_atom_site_disorder_assembly
_atom_site_disorder_group
Br1 Br 0.17916(5) 0.16516(10) 0.11936(3) 0.0232(2) Uani 1 1 d . . . . .
Br2 Br 0.73082(7) 1.10428(14) -0.02747(4) 0.0416(3) Uani 1 1 d . . . . .
Br3 Br 0.09146(6) 0.58952(14) 0.05190(3) 0.0266(4) Uani 0.933(5) 1 d . . P A 1
Br3' Br 0.1009(14) 0.689(3) 0.0386(6) 0.058(7) Uani 0.067(5) 1 d . U P A 2
Br4 Br -0.12790(6) -0.05055(10) 0.18344(3) 0.0264(2) Uani 1 1 d . . . . .
Br6 Br 0.23822(6) 0.85038(13) 0.24236(3) 0.0396(3) Uani 1 1 d . . . . .
Br7 Br 0.02957(6) 0.52433(11) 0.21754(3) 0.0253(2) Uani 1 1 d . . . . .
Br8 Br 0.07776(12) 1.0485(5) 0.33939(6) 0.0307(8) Uani 0.601(8) 1 d . . P B 1
Br8' Br 0.08277(15) 1.1386(6) 0.34452(8) 0.0224(10) Uani 0.399(8) 1 d . . P B 2
O1 O 0.8061(4) 0.8156(7) 0.05756(19) 0.0226(13) Uani 1 1 d . . . . .
O2 O 0.9039(4) 1.0925(7) 0.0590(2) 0.0257(14) Uani 1 1 d . . . . .
O3 O 0.8638(4) 1.3404(7) 0.1266(2) 0.0269(14) Uani 1 1 d . . . . .
O4 O 0.7070(4) 1.3870(7) 0.1562(2) 0.0269(14) Uani 1 1 d . . . . .
O5 O 0.6407(4) 1.0596(6) 0.16790(19) 0.0228(13) Uani 1 1 d . . . . .
O6 O 0.6842(4) 0.8009(7) 0.11042(18) 0.0204(12) Uani 1 1 d . . . . .
N1 N 0.5310(5) 0.4919(9) -0.0117(2) 0.0266(17) Uani 1 1 d . . . . .
N2 N 0.7410(5) 1.1370(7) 0.0884(2) 0.0194(15) Uani 1 1 d . . . . .
H2B H 0.7660 1.2019 0.1105 0.029 Uiso 1 1 calc R U . . .
H2C H 0.7785 1.0924 0.0701 0.029 Uiso 1 1 calc R U . . .
H2D H 0.7139 1.0555 0.1027 0.029 Uiso 1 1 calc R U . . .
N3 N 0.2007(5) 0.5459(8) 0.1591(2) 0.0292(18) Uani 1 1 d . . . . .
H3B H 0.2501 0.5362 0.1741 0.044 Uiso 1 1 calc R U . . .
H3C H 0.1896 0.4537 0.1421 0.044 Uiso 1 1 calc R U . . .
H3D H 0.1626 0.5595 0.1806 0.044 Uiso 1 1 calc R U . . .
N4 N 0.0972(5) 0.1302(8) 0.2298(2) 0.0231(15) Uani 1 1 d . . . . .
H4A H 0.1471 0.0876 0.2258 0.035 Uiso 1 1 calc R U . . .
H4B H 0.0888 0.1384 0.2609 0.035 Uiso 1 1 calc R U . . .
H4C H 0.0937 0.2313 0.2164 0.035 Uiso 1 1 calc R U . . .
C1 C 0.6005(6) 0.5735(10) 0.0078(3) 0.0227(18) Uani 1 1 d . . . . .
C2 C 0.6656(6) 0.5785(10) -0.0194(3) 0.026(2) Uani 1 1 d . . . . .
H2A H 0.6619 0.5274 -0.0492 0.032 Uiso 1 1 calc R U . . .
C3 C 0.7367(6) 0.6552(10) -0.0050(3) 0.0230(18) Uani 1 1 d . . . . .
H3A H 0.7814 0.6565 -0.0245 0.028 Uiso 1 1 calc R U . . .
C4 C 0.7418(5) 0.7315(10) 0.0393(3) 0.0196(17) Uani 1 1 d . . . . .
C5 C 0.6741(5) 0.7229(9) 0.0680(3) 0.0172(17) Uani 1 1 d . . . . .
C6 C 0.6042(5) 0.6490(10) 0.0524(3) 0.0200(17) Uani 1 1 d . . . . .
H6A H 0.5585 0.6483 0.0712 0.024 Uiso 1 1 calc R U . . .
C7 C 0.8745(6) 0.8257(11) 0.0288(3) 0.028(2) Uani 1 1 d . . . . .
H7A H 0.8589 0.8748 -0.0019 0.033 Uiso 1 1 calc R U . . .
H7B H 0.8974 0.7155 0.0237 0.033 Uiso 1 1 calc R U . . .
C8 C 0.9360(5) 0.9347(10) 0.0559(3) 0.0250(19) Uani 1 1 d . . . . .
H8A H 0.9475 0.8897 0.0876 0.030 Uiso 1 1 calc R U . . .
H8B H 0.9871 0.9382 0.0395 0.030 Uiso 1 1 calc R U . . .
C9 C 0.9597(6) 1.2054(11) 0.0804(3) 0.029(2) Uani 1 1 d . U . . .
H9A H 1.0037 1.2266 0.0590 0.035 Uiso 1 1 calc R U . . .
H9B H 0.9839 1.1567 0.1095 0.035 Uiso 1 1 calc R U . . .
C10 C 0.9201(6) 1.3622(11) 0.0916(3) 0.033(2) Uani 1 1 d . . . . .
H10A H 0.9615 1.4426 0.1025 0.039 Uiso 1 1 calc R U . . .
H10B H 0.8921 1.4065 0.0630 0.039 Uiso 1 1 calc R U . . .
C11 C 0.8361(6) 1.4965(10) 0.1442(3) 0.032(2) Uani 1 1 d . . . . .
H11A H 0.8108 1.5626 0.1185 0.039 Uiso 1 1 calc R U . . .
H11B H 0.8820 1.5591 0.1587 0.039 Uiso 1 1 calc R U . . .
C12 C 0.7763(6) 1.4579(11) 0.1796(3) 0.032(2) Uani 1 1 d . . . . .
H12A H 0.7999 1.3802 0.2031 0.039 Uiso 1 1 calc R U . . .
H12B H 0.7609 1.5591 0.1960 0.039 Uiso 1 1 calc R U . . .
C13 C 0.6427(7) 1.3445(10) 0.1872(3) 0.033(2) Uani 1 1 d . . . . .
H13A H 0.5898 1.3545 0.1700 0.039 Uiso 1 1 calc R U . . .
H13B H 0.6436 1.4215 0.2140 0.039 Uiso 1 1 calc R U . . .
C14 C 0.6538(6) 1.1691(10) 0.2054(3) 0.027(2) Uani 1 1 d . . . . .
H14A H 0.7091 1.1549 0.2194 0.032 Uiso 1 1 calc R U . . .
H14B H 0.6151 1.1468 0.2298 0.032 Uiso 1 1 calc R U . . .
C15 C 0.6394(5) 0.8934(10) 0.1833(3) 0.0211(17) Uani 1 1 d . . . . .
H15A H 0.5988 0.8795 0.2072 0.025 Uiso 1 1 calc R U . . .
H15B H 0.6928 0.8623 0.1974 0.025 Uiso 1 1 calc R U . . .
C16 C 0.6184(6) 0.7873(10) 0.1417(3) 0.0244(19) Uani 1 1 d . . . . .
H16A H 0.6117 0.6720 0.1515 0.029 Uiso 1 1 calc R U . . .
H16B H 0.5673 0.8246 0.1258 0.029 Uiso 1 1 calc R U . . .
C17 C 0.6833(7) 1.2365(11) 0.0592(3) 0.036(2) Uani 1 1 d . . . . .
H17A H 0.7114 1.3355 0.0483 0.043 Uiso 1 1 calc R U . . .
H17B H 0.6390 1.2730 0.0786 0.043 Uiso 1 1 calc R U . . .
C18 C 0.6481(6) 1.1467(11) 0.0176(3) 0.033(2) Uani 1 1 d . . . . .
H18A H 0.6040 1.2125 0.0025 0.039 Uiso 1 1 calc R U . . .
H18B H 0.6250 1.0415 0.0278 0.039 Uiso 1 1 calc R U . . .
C19 C 0.2003(6) 0.6912(10) 0.1271(3) 0.030(2) Uani 1 1 d . . . . .
H19A H 0.2206 0.7877 0.1450 0.036 Uiso 1 1 calc R U . . .
H19B H 0.2379 0.6702 0.1020 0.036 Uiso 1 1 calc R U . . .
C20 C 0.1205(7) 0.7294(11) 0.1058(3) 0.032(2) Uani 1 1 d . . . . .
H20A H 0.1196 0.8454 0.0956 0.039 Uiso 0.933(5) 1 calc R U P A 1
H20B H 0.0796 0.7161 0.1296 0.039 Uiso 0.933(5) 1 calc R U P A 1
H20C H 0.1097 0.8468 0.1115 0.039 Uiso 0.067(5) 1 calc R U P A 2
H20D H 0.0802 0.6659 0.1226 0.039 Uiso 0.067(5) 1 calc R U P A 2
C21 C 0.0364(6) 0.0233(10) 0.2077(3) 0.0257(19) Uani 1 1 d . . . . .
H21A H 0.0403 -0.0869 0.2220 0.031 Uiso 1 1 calc R U . . .
H21B H 0.0460 0.0124 0.1740 0.031 Uiso 1 1 calc R U . . .
C22 C -0.0470(5) 0.0921(10) 0.2135(3) 0.0219(18) Uani 1 1 d . . . . .
H22A H -0.0509 0.2027 0.1994 0.026 Uiso 1 1 calc R U . . .
H22B H -0.0570 0.1021 0.2472 0.026 Uiso 1 1 calc R U . . .
Br5 Br 0.0248(4) 0.5497(10) 0.4350(2) 0.0400(9) Uani 0.608(16) 1 d . U P C 1
N5 N 0.1420(7) 0.6520(15) 0.3148(4) 0.025(3) Uani 0.608(16) 1 d . U P C 1
H5A H 0.1419 0.5967 0.2872 0.037 Uiso 0.608(16) 1 calc R U P C 1
H5B H 0.1930 0.6555 0.3278 0.037 Uiso 0.608(16) 1 calc R U P C 1
H5C H 0.1237 0.7558 0.3096 0.037 Uiso 0.608(16) 1 calc R U P C 1
C23 C 0.0876(11) 0.566(2) 0.3476(6) 0.034(4) Uani 0.608(16) 1 d . U P C 1
H23A H 0.0308 0.5718 0.3353 0.041 Uiso 0.608(16) 1 calc R U P C 1
H23B H 0.1029 0.4487 0.3505 0.041 Uiso 0.608(16) 1 calc R U P C 1
C24 C 0.0962(13) 0.646(3) 0.3933(6) 0.035(4) Uani 0.608(16) 1 d . U P C 1
H24A H 0.0841 0.7640 0.3898 0.042 Uiso 0.608(16) 1 calc R U P C 1
H24B H 0.1524 0.6343 0.4060 0.042 Uiso 0.608(16) 1 calc R U P C 1
Br5' Br 0.0334(8) 0.5680(18) 0.4229(4) 0.054(2) Uani 0.392(16) 1 d . U P C 2
N5' N 0.1448(10) 0.5307(18) 0.3238(5) 0.012(4) Uani 0.392(16) 1 d . U P C 2
H5'A H 0.1458 0.5183 0.2922 0.019 Uiso 0.392(16) 1 calc R U P C 2
H5'B H 0.1268 0.4366 0.3368 0.019 Uiso 0.392(16) 1 calc R U P C 2
H5'C H 0.1954 0.5532 0.3357 0.019 Uiso 0.392(16) 1 calc R U P C 2
C23' C 0.0898(14) 0.668(3) 0.3347(7) 0.021(5) Uani 0.392(16) 1 d . U P C 2
H23C H 0.0342 0.6375 0.3240 0.026 Uiso 0.392(16) 1 calc R U P C 2
H23D H 0.1052 0.7653 0.3165 0.026 Uiso 0.392(16) 1 calc R U P C 2
C24' C 0.090(2) 0.717(4) 0.3867(10) 0.032(7) Uani 0.392(16) 1 d . U P C 2
H24C H 0.0647 0.8262 0.3892 0.038 Uiso 0.392(16) 1 calc R U P C 2
H24D H 0.1460 0.7243 0.3994 0.038 Uiso 0.392(16) 1 calc R U P C 2

loop_
_atom_site_aniso_label
_atom_site_aniso_U_11
_atom_site_aniso_U_22
_atom_site_aniso_U_33
_atom_site_aniso_U_23
_atom_site_aniso_U_13
_atom_site_aniso_U_12
Br1 0.0202(5) 0.0268(4) 0.0231(4) 0.0002(3) 0.0043(3) 0.0013(4)
Br2 0.0340(7) 0.0553(6) 0.0360(5) 0.0179(5) 0.0056(4) 0.0005(5)
Br3 0.0246(6) 0.0287(6) 0.0266(5) -0.0031(4) 0.0025(4) -0.0020(4)
Br3' 0.065(10) 0.061(10) 0.045(8) 0.024(7) -0.013(7) 0.032(7)
Br4 0.0208(5) 0.0292(4) 0.0292(4) 0.0042(3) -0.0004(3) -0.0076(4)
Br6 0.0258(6) 0.0527(6) 0.0390(5) -0.0276(5) -0.0119(4) 0.0215(5)
Br7 0.0178(5) 0.0312(4) 0.0272(4) -0.0001(3) 0.0022(3) 0.0018(4)
Br8 0.0325(10) 0.031(2) 0.0289(9) 0.0044(8) 0.0073(7) 0.0074(9)
Br8' 0.0240(13) 0.017(2) 0.0270(12) 0.0012(10) 0.0089(9) 0.0021(10)
O1 0.017(3) 0.029(3) 0.023(3) 0.004(2) 0.010(2) 0.004(3)
O2 0.019(4) 0.028(3) 0.031(3) 0.007(3) 0.005(3) -0.005(3)
O3 0.025(4) 0.029(3) 0.026(3) 0.010(3) 0.002(3) -0.004(3)
O4 0.030(4) 0.021(3) 0.030(3) -0.005(2) 0.006(3) -0.003(3)
O5 0.031(4) 0.018(3) 0.020(3) 0.003(2) 0.006(2) -0.001(3)
O6 0.021(3) 0.023(3) 0.018(3) 0.004(2) 0.008(2) -0.002(2)
N1 0.032(5) 0.027(3) 0.022(4) -0.001(3) 0.004(3) -0.002(3)
N2 0.027(4) 0.012(3) 0.020(3) 0.003(2) 0.005(3) 0.002(3)
N3 0.043(6) 0.021(3) 0.024(4) 0.003(3) 0.000(3) 0.006(3)
N4 0.016(4) 0.029(4) 0.025(4) 0.004(3) 0.002(3) -0.002(3)
C1 0.022(5) 0.022(4) 0.025(4) 0.001(3) 0.005(3) 0.003(4)
C2 0.039(6) 0.027(4) 0.013(4) 0.000(3) -0.005(3) 0.004(4)
C3 0.020(5) 0.030(4) 0.020(4) 0.004(3) 0.006(3) 0.006(4)
C4 0.009(4) 0.022(4) 0.028(4) 0.004(3) 0.003(3) 0.002(3)
C5 0.022(5) 0.014(3) 0.017(4) 0.003(3) 0.011(3) 0.002(3)
C6 0.016(5) 0.025(4) 0.019(4) 0.001(3) 0.006(3) 0.004(3)
C7 0.016(5) 0.036(5) 0.033(5) 0.004(4) 0.014(4) 0.002(4)
C8 0.010(5) 0.029(4) 0.037(5) 0.000(4) 0.008(4) 0.000(4)
C9 0.013(4) 0.041(5) 0.036(4) 0.002(4) 0.005(3) -0.008(4)
C10 0.036(6) 0.033(5) 0.029(5) 0.004(4) 0.000(4) -0.018(4)
C11 0.033(6) 0.019(4) 0.045(6) 0.004(4) -0.004(4) -0.008(4)
C12 0.038(7) 0.022(4) 0.037(5) -0.010(4) 0.001(4) 0.003(4)
C13 0.044(7) 0.016(4) 0.039(5) -0.001(4) 0.021(5) 0.000(4)
C14 0.028(6) 0.025(4) 0.028(4) -0.003(3) 0.008(4) -0.009(4)
C15 0.020(5) 0.031(4) 0.013(4) 0.003(3) 0.005(3) 0.004(4)
C16 0.022(5) 0.024(4) 0.029(4) 0.001(3) 0.011(4) -0.005(4)
C17 0.040(7) 0.023(4) 0.042(5) 0.001(4) -0.012(4) 0.000(4)
C18 0.037(6) 0.031(5) 0.030(5) 0.003(4) -0.006(4) 0.007(4)
C19 0.041(7) 0.018(4) 0.031(5) -0.002(3) -0.008(4) -0.005(4)
C20 0.038(6) 0.029(4) 0.031(5) 0.000(4) 0.008(4) 0.005(4)
C21 0.023(5) 0.019(4) 0.035(5) -0.006(3) 0.000(4) 0.000(4)
C22 0.017(5) 0.023(4) 0.026(4) 0.002(3) 0.005(3) 0.000(3)
Br5 0.0241(15) 0.0554(18) 0.040(3) 0.0002(18) -0.0014(15) -0.0025(11)
N5 0.013(7) 0.027(7) 0.035(7) 0.009(5) 0.008(5) 0.001(5)
C23 0.024(7) 0.039(7) 0.038(7) 0.003(6) -0.003(6) -0.001(6)
C24 0.028(8) 0.042(8) 0.033(7) 0.000(7) 0.000(6) 0.000(7)
Br5' 0.058(4) 0.063(4) 0.042(4) -0.005(3) -0.001(3) -0.001(3)
N5' 0.015(7) 0.007(7) 0.015(7) 0.005(5) -0.001(5) 0.002(5)
C23' 0.020(9) 0.022(8) 0.021(8) 0.005(7) 0.001(7) -0.005(7)
C24' 0.030(10) 0.032(10) 0.035(10) 0.003(8) 0.011(8) -0.002(8)

loop_
_atom_type_symbol
_atom_type_description
_atom_type_scat_dispersion_real
_atom_type_scat_dispersion_imag
_atom_type_scat_source
C C 0.0033 0.0016 'International Tables Vol C Tables 4.2.6.8 and 6.1.1.4'
H H 0.0000 0.0000 'International Tables Vol C Tables 4.2.6.8 and 6.1.1.4'
N N 0.0061 0.0033 'International Tables Vol C Tables 4.2.6.8 and 6.1.1.4'
O O 0.0106 0.0060 'International Tables Vol C Tables 4.2.6.8 and 6.1.1.4'
Br Br -0.2901 2.4595 'International Tables Vol C Tables 4.2.6.8 and 6.1.1.4'

loop_
_geom_angle_atom_site_label_1
_geom_angle_atom_site_label_2
_geom_angle_atom_site_label_3
_geom_angle
_geom_angle_site_symmetry_1
_geom_angle_site_symmetry_3
_geom_angle_publ_flag
C4 O1 C7 116.1(6) . . ?
C8 O2 C9 112.4(7) . . ?
C10 O3 C11 111.5(6) . . ?
C12 O4 C13 114.0(7) . . ?
C14 O5 C15 111.9(6) . . ?
C5 O6 C16 116.5(6) . . ?
N1 N1 C1 114.2(9) 3_665 . ?
C2 C1 C6 120.1(9) . . ?
C2 C1 N1 116.2(7) . . ?
C6 C1 N1 123.7(8) . . ?
C1 C2 C3 122.3(8) . . ?
C2 C3 C4 118.7(8) . . ?
O1 C4 C3 125.6(7) . . ?
O1 C4 C5 115.5(7) . . ?
C3 C4 C5 118.9(8) . . ?
C6 C5 O6 124.0(7) . . ?
C6 C5 C4 121.0(7) . . ?
O6 C5 C4 115.0(7) . . ?
C5 C6 C1 119.0(7) . . ?
O1 C7 C8 105.6(7) . . ?
O2 C8 C7 108.7(7) . . ?
O2 C9 C10 111.4(8) . . ?
O3 C10 C9 111.1(7) . . ?
O3 C11 C12 106.5(7) . . ?
O4 C12 C11 108.4(8) . . ?
O4 C13 C14 110.4(7) . . ?
O5 C14 C13 108.9(7) . . ?
O5 C15 C16 108.0(6) . . ?
O6 C16 C15 107.1(7) . . ?
N2 C17 C18 113.4(8) . . ?
C17 C18 Br2 110.6(8) . . ?
C20 C19 N3 113.6(8) . . ?
C19 C20 Br3 112.7(6) . . ?
C19 C20 Br3' 118.4(9) . . ?
N4 C21 C22 110.4(7) . . ?
C21 C22 Br4 110.2(5) . . ?
C24 C23 N5 108.2(14) . . ?
C23 C24 Br5 110.0(14) . . ?
N5' C23' C24' 115(2) . . ?
C23' C24' Br5' 113.2(19) . . ?

loop_
_geom_bond_atom_site_label_1
_geom_bond_atom_site_label_2
_geom_bond_distance
_geom_bond_site_symmetry_2
_geom_bond_publ_flag
Br2 C18 1.962(10) . ?
Br3 C20 1.960(9) . ?
Br3' C20 1.96(2) . ?
Br4 C22 1.946(9) . ?
O1 C4 1.353(10) . ?
O1 C7 1.437(9) . ?
O2 C8 1.399(10) . ?
O2 C9 1.424(11) . ?
O3 C10 1.414(11) . ?
O3 C11 1.453(11) . ?
O4 C12 1.424(12) . ?
O4 C13 1.463(10) . ?
O5 C14 1.405(10) . ?
O5 C15 1.427(9) . ?
O6 C5 1.373(9) . ?
O6 C16 1.449(9) . ?
N1 N1 1.262(14) 3_665 ?
N1 C1 1.423(12) . ?
N2 C17 1.483(12) . ?
N3 C19 1.498(10) . ?
N4 C21 1.455(11) . ?
C1 C2 1.362(12) . ?
C1 C6 1.417(11) . ?
C2 C3 1.381(13) . ?
C3 C4 1.410(11) . ?
C4 C5 1.426(10) . ?
C5 C6 1.364(12) . ?
C7 C8 1.534(13) . ?
C9 C10 1.482(13) . ?
C11 C12 1.488(13) . ?
C13 C14 1.531(12) . ?
C15 C16 1.501(12) . ?
C17 C18 1.491(13) . ?
C19 C20 1.466(14) . ?
C21 C22 1.510(12) . ?
Br5 C24 1.89(2) . ?
N5 C23 1.51(2) . ?
C23 C24 1.46(2) . ?
Br5' C24' 1.87(3) . ?
N5' C23' 1.49(3) . ?
C23' C24' 1.54(4) . ?

loop_
_geom_hbond_atom_site_label_D
_geom_hbond_atom_site_label_H
_geom_hbond_atom_site_label_A
_geom_hbond_distance_DH
_geom_hbond_distance_HA
_geom_hbond_distance_DA
_geom_hbond_angle_DHA
_geom_hbond_site_symmetry_A
N2 H2C O1 0.91 2.34 2.988(8) 128.3 .
N2 H2C O2 0.91 2.12 2.894(9) 142.2 .
N2 H2B O3 0.91 2.01 2.808(10) 145.2 .
N2 H2B O4 0.91 2.25 2.890(8) 126.7 .
N2 H2D O5 0.91 2.28 2.952(8) 130.7 .
N2 H2D O6 0.91 2.15 2.978(8) 150.8 .
N3 H3C Br1 0.91 2.45 3.323(7) 161.4 .
N3 H3D Br7 0.91 2.51 3.371(8) 157.7 .
N4 H4C Br7 0.91 2.62 3.420(7) 147.2 .
N4 H4A Br6 0.91 2.49 3.278(8) 145.2 1_545
N4 H4B Br8' 0.91 2.40 3.305(7) 172.4 1_545
N5 H5B Br1 0.91 2.54 3.440(13) 167.8 2
N5 H5A Br7 0.91 2.73 3.435(13) 135.5 .
N5 H5C Br8 0.91 2.66 3.491(13) 151.9 .
N5' H5'C Br1 0.91 2.56 3.453(17) 166.7 2
N5' H5'A Br6 0.91 2.60 3.143(15) 119.1 2_545
N5' H5'A Br7 0.91 2.81 3.512(16) 135.1 .
N5' H5'B Br8' 0.91 2.55 3.423(16) 160.2 1_545
